data_2240966
loop_
_publ_author_name
'Swamy, R. Ranga'
'Gowda, Ramakrishna'
'Gowda, K. V. Arjuna'
'Basanagouda, Mahantesha'

_publ_section_title
;
 Crystal structure of 7,8-benzocoumarin-4-acetic acid
;
_journal_issue 8
_journal_name_full 'Acta Crystallographica Section E'
_journal_page_first o617
_journal_page_last o618
_journal_paper_doi 10.1107/S2056989015014103
_journal_volume 71
_journal_year 2015
_chemical_formula_iupac 'C15 H10 O4'
_chemical_formula_moiety 'C15 H10 O4'
_chemical_formula_sum 'C15 H10 O4'
_chemical_formula_weight 254.23
_chemical_melting_point 463
_chemical_name_common
;
7,8-Benzocoumarin-4-acetic acid
;
_chemical_name_systematic
;
2-(2-Oxo-2<i>H</i>-benzo[<i>h</i>]chromen-4-yl)acetic acid
;
_space_group_crystal_system orthorhombic
_space_group_IT_number 61
_space_group_name_Hall '-P 2ac 2ab'
_space_group_name_H-M_alt 'P b c a'
_symmetry_space_group_name_Hall '-P 2ac 2ab'
_symmetry_space_group_name_H-M 'P b c a'
_atom_sites_solution_hydrogens geom
_audit_creation_method SHELXL-2014/7
_cell_angle_alpha 90
_cell_angle_beta 90
_cell_angle_gamma 90
_cell_formula_units_Z 8
_cell_length_a 13.4231(4)
_cell_length_b 8.9892(3)
_cell_length_c 18.8407(6)
_cell_measurement_reflns_used 6795
_cell_measurement_temperature 293(2)
_cell_measurement_theta_max 26.96
_cell_measurement_theta_min 2.64
_cell_volume 2273.37(12)
_computing_cell_refinement
;
SAINT (Bruker, 2004)
;
_computing_data_collection
;
APEX2 (Bruker, 2004)
;
_computing_data_reduction
;
SAINT (Bruker, 2004)
;
_computing_molecular_graphics
;
ORTEP-3 for Windows (Farrugia, 2012)
;
_computing_publication_material
;
SHELXL2014 (Sheldrick, 2015)
;
_computing_structure_refinement
;
SHELXL2014 (Sheldrick, 2015)
;
_computing_structure_solution
;
SIR92 (Altomare et al., 1994)
;
_diffrn_ambient_temperature 293(2)
_diffrn_measured_fraction_theta_full 1.000
_diffrn_measured_fraction_theta_max 1.000
_diffrn_measurement_device_type 'Bruker Kappa APEXII CCD '
_diffrn_measurement_method '\w and \f scan'
_diffrn_radiation_monochromator graphite
_diffrn_radiation_source 'fine-focus sealed tube'
_diffrn_radiation_type MoK\a
_diffrn_radiation_wavelength 0.71073
_diffrn_reflns_av_R_equivalents 0.0513
_diffrn_reflns_limit_h_max 14
_diffrn_reflns_limit_h_min -15
_diffrn_reflns_limit_k_max 10
_diffrn_reflns_limit_k_min -10
_diffrn_reflns_limit_l_max 22
_diffrn_reflns_limit_l_min -22
_diffrn_reflns_number 27493
_diffrn_reflns_theta_full 24.994
_diffrn_reflns_theta_max 24.994
_diffrn_reflns_theta_min 2.162
_exptl_absorpt_coefficient_mu 0.109
_exptl_absorpt_correction_T_max 0.979
_exptl_absorpt_correction_T_min 0.961
_exptl_absorpt_correction_type multi-scan
_exptl_absorpt_process_details
;
(SADABS; Bruker, 2004)
;
_exptl_crystal_colour colourless
_exptl_crystal_density_diffrn 1.486
_exptl_crystal_description block
_exptl_crystal_F_000 1056
_exptl_crystal_size_max 0.35
_exptl_crystal_size_mid 0.30
_exptl_crystal_size_min 0.25
_refine_diff_density_max 0.191
_refine_diff_density_min -0.207
_refine_ls_extinction_coef 0.0072(15)
_refine_ls_extinction_expression Fc^*^=kFc[1+0.001xFc^2^\l^3^/sin(2\q)]^-1/4^
_refine_ls_extinction_method
;
SHELXL2014 (Sheldrick, 2015)
;
_refine_ls_goodness_of_fit_ref 1.148
_refine_ls_hydrogen_treatment constr
_refine_ls_matrix_type full
_refine_ls_number_parameters 173
_refine_ls_number_reflns 2001
_refine_ls_number_restraints 0
_refine_ls_restrained_S_all 1.148
_refine_ls_R_factor_all 0.0820
_refine_ls_R_factor_gt 0.0441
_refine_ls_shift/su_max 0.000
_refine_ls_shift/su_mean 0.000
_refine_ls_structure_factor_coef Fsqd
_refine_ls_weighting_details 'w=1/[\s^2^(Fo^2^)+(0.0513P)^2^+1.4242P] where P=(Fo^2^+2Fc^2^)/3'
_refine_ls_weighting_scheme calc
_refine_ls_wR_factor_gt 0.1018
_refine_ls_wR_factor_ref 0.1375
_reflns_number_gt 1356
_reflns_number_total 2001
_reflns_threshold_expression 'I > 2\s(I)'
_cod_data_source_file hb7471sup1.cif
_cod_data_source_block I
_cod_database_code 2240966
_shelx_space_group_comment
;
The symmetry employed for this shelxl refinement is uniquely defined
by the following loop, which should always be used as a source of
symmetry information in preference to the above space-group names.
They are only intended as comments.
;
_shelx_estimated_absorpt_t_min 0.963
_shelx_estimated_absorpt_t_max 0.973

loop_
_space_group_symop_operation_xyz
'x, y, z'
'-x+1/2, -y, z+1/2'
'x+1/2, -y+1/2, -z'
'-x, y+1/2, -z+1/2'
'-x, -y, -z'
'x-1/2, y, -z-1/2'
'-x-1/2, y-1/2, z'
'x, -y-1/2, z-1/2'

loop_
_atom_site_type_symbol
_atom_site_label
_atom_site_fract_x
_atom_site_fract_y
_atom_site_fract_z
_atom_site_U_iso_or_equiv
_atom_site_adp_type
_atom_site_calc_flag
_atom_site_occupancy
C C1 0.61455(18) 0.5555(3) 0.36390(13) 0.0399(6) Uani d 1
C C2 0.53352(18) 0.5222(3) 0.32542(13) 0.0437(7) Uani d 1
H H2 0.5206 0.5762 0.2843 0.052 Uiso calc 1
C C3 0.46688(18) 0.4072(3) 0.34547(14) 0.0425(7) Uani d 1
C C4 0.56434(16) 0.3698(3) 0.44910(12) 0.0352(6) Uani d 1
C C5 0.63240(16) 0.4753(3) 0.42875(13) 0.0373(6) Uani d 1
C C6 0.71549(19) 0.5000(3) 0.47401(15) 0.0491(7) Uani d 1
H H6 0.7635 0.5697 0.4613 0.059 Uiso calc 1
C C7 0.7255(2) 0.4236(4) 0.53509(15) 0.0538(8) Uani d 1
H H7 0.7809 0.4412 0.5636 0.065 Uiso calc 1
C C8 0.65443(18) 0.3177(3) 0.55708(13) 0.0434(7) Uani d 1
C C9 0.6629(2) 0.2399(4) 0.62160(15) 0.0567(8) Uani d 1
H H9 0.7168 0.2582 0.6514 0.068 Uiso calc 1
C C10 0.5932(3) 0.1385(4) 0.64072(16) 0.0649(9) Uani d 1
H H10 0.5996 0.0882 0.6836 0.078 Uiso calc 1
C C11 0.5123(2) 0.1087(3) 0.59706(16) 0.0579(8) Uani d 1
H H11 0.4654 0.0381 0.6107 0.069 Uiso calc 1
C C12 0.5010(2) 0.1822(3) 0.53436(14) 0.0466(7) Uani d 1
H H12 0.4465 0.1618 0.5055 0.056 Uiso calc 1
C C13 0.57165(17) 0.2887(3) 0.51328(12) 0.0377(6) Uani d 1
C C14 0.6857(2) 0.6737(3) 0.33961(16) 0.0508(7) Uani d 1
H H14A 0.6521 0.7373 0.3056 0.061 Uiso calc 1
H H14B 0.7041 0.7347 0.3800 0.061 Uiso calc 1
C C15 0.7782(2) 0.6133(3) 0.30629(14) 0.0461(7) Uani d 1
O O1 0.75750(14) 0.5102(2) 0.25935(11) 0.0661(6) Uani d 1
H H1 0.8094 0.4790 0.2419 0.099 Uiso calc 1
O O2 0.86066(15) 0.6547(3) 0.31854(12) 0.0770(7) Uani d 1
O O3 0.48342(11) 0.33699(19) 0.40811(9) 0.0407(5) Uani d 1
O O4 0.39440(14) 0.3648(2) 0.31208(10) 0.0597(6) Uani d 1

loop_
_atom_site_aniso_label
_atom_site_aniso_U_11
_atom_site_aniso_U_22
_atom_site_aniso_U_33
_atom_site_aniso_U_12
_atom_site_aniso_U_13
_atom_site_aniso_U_23
C1 0.0375(13) 0.0406(15) 0.0415(15) 0.0035(11) 0.0080(11) -0.0058(12)
C2 0.0450(14) 0.0481(16) 0.0378(14) 0.0073(13) 0.0017(12) 0.0011(12)
C3 0.0388(14) 0.0516(16) 0.0373(15) 0.0069(13) -0.0039(12) -0.0045(13)
C4 0.0280(12) 0.0415(14) 0.0363(14) 0.0034(11) -0.0024(10) -0.0093(11)
C5 0.0331(12) 0.0410(14) 0.0378(14) 0.0009(11) 0.0020(10) -0.0089(12)
C6 0.0383(14) 0.0575(18) 0.0514(17) -0.0072(13) -0.0008(12) -0.0126(15)
C7 0.0418(16) 0.070(2) 0.0491(17) 0.0035(14) -0.0135(12) -0.0190(16)
C8 0.0407(14) 0.0504(16) 0.0392(15) 0.0126(13) -0.0036(12) -0.0106(13)
C9 0.0597(18) 0.070(2) 0.0404(17) 0.0230(17) -0.0100(13) -0.0061(15)
C10 0.081(2) 0.070(2) 0.0435(17) 0.0267(19) 0.0038(17) 0.0085(16)
C11 0.068(2) 0.0504(18) 0.0547(19) 0.0103(15) 0.0165(16) 0.0071(15)
C12 0.0495(15) 0.0457(16) 0.0445(16) 0.0037(13) 0.0046(13) -0.0031(14)
C13 0.0370(13) 0.0408(14) 0.0353(14) 0.0081(11) 0.0010(11) -0.0061(12)
C14 0.0524(16) 0.0466(16) 0.0535(17) -0.0014(13) 0.0087(13) -0.0011(14)
C15 0.0453(16) 0.0492(17) 0.0438(16) -0.0035(14) 0.0011(12) 0.0035(14)
O1 0.0475(11) 0.0796(15) 0.0714(14) -0.0079(10) 0.0161(10) -0.0237(13)
O2 0.0480(12) 0.0937(18) 0.0894(17) -0.0085(12) -0.0036(11) -0.0217(14)
O3 0.0328(9) 0.0511(11) 0.0381(10) -0.0020(8) -0.0040(7) -0.0016(8)
O4 0.0484(11) 0.0761(15) 0.0545(12) -0.0047(10) -0.0200(9) 0.0020(11)

loop_
_atom_type_symbol
_atom_type_description
_atom_type_scat_dispersion_real
_atom_type_scat_dispersion_imag
_atom_type_scat_source
C C 0.0033 0.0016 'International Tables Vol C Tables 4.2.6.8 and 6.1.1.4'
H H 0.0000 0.0000 'International Tables Vol C Tables 4.2.6.8 and 6.1.1.4'
O O 0.0106 0.0060 'International Tables Vol C Tables 4.2.6.8 and 6.1.1.4'

loop_
_geom_angle_atom_site_label_1
_geom_angle_atom_site_label_2
_geom_angle_atom_site_label_3
_geom_angle
C2 C1 C5 118.8(2)
C2 C1 C14 120.6(2)
C5 C1 C14 120.5(2)
C1 C2 C3 122.0(2)
C1 C2 H2 119.0
C3 C2 H2 119.0
O4 C3 O3 115.7(2)
O4 C3 C2 126.4(3)
O3 C3 C2 117.9(2)
O3 C4 C5 121.4(2)
O3 C4 C13 115.3(2)
C5 C4 C13 123.3(2)
C4 C5 C6 117.6(2)
C4 C5 C1 118.2(2)
C6 C5 C1 124.2(2)
C7 C6 C5 120.7(3)
C7 C6 H6 119.6
C5 C6 H6 119.6
C6 C7 C8 121.9(2)
C6 C7 H7 119.1
C8 C7 H7 119.1
C9 C8 C13 118.6(3)
C9 C8 C7 122.3(3)
C13 C8 C7 119.1(2)
C10 C9 C8 120.5(3)
C10 C9 H9 119.7
C8 C9 H9 119.7
C9 C10 C11 120.8(3)
C9 C10 H10 119.6
C11 C10 H10 119.6
C12 C11 C10 120.5(3)
C12 C11 H11 119.8
C10 C11 H11 119.8
C11 C12 C13 120.1(3)
C11 C12 H12 120.0
C13 C12 H12 120.0
C12 C13 C8 119.6(2)
C12 C13 C4 123.1(2)
C8 C13 C4 117.4(2)
C15 C14 C1 113.6(2)
C15 C14 H14A 108.8
C1 C14 H14A 108.8
C15 C14 H14B 108.8
C1 C14 H14B 108.8
H14A C14 H14B 107.7
O2 C15 O1 123.3(3)
O2 C15 C14 125.3(3)
O1 C15 C14 111.3(2)
C15 O1 H1 109.5
C3 O3 C4 121.5(2)

loop_
_geom_bond_atom_site_label_1
_geom_bond_atom_site_label_2
_geom_bond_distance
C1 C2 1.341(3)
C1 C5 1.439(3)
C1 C14 1.500(4)
C2 C3 1.419(4)
C2 H2 0.9300
C3 O4 1.220(3)
C3 O3 1.357(3)
C4 O3 1.365(3)
C4 C5 1.372(3)
C4 C13 1.416(3)
C5 C6 1.421(3)
C6 C7 1.347(4)
C6 H6 0.9300
C7 C8 1.410(4)
C7 H7 0.9300
C8 C9 1.407(4)
C8 C13 1.408(3)
C9 C10 1.355(4)
C9 H9 0.9300
C10 C11 1.389(4)
C10 H10 0.9300
C11 C12 1.362(4)
C11 H11 0.9300
C12 C13 1.404(4)
C12 H12 0.9300
C14 C15 1.494(4)
C14 H14A 0.9700
C14 H14B 0.9700
C15 O2 1.190(3)
C15 O1 1.311(3)
O1 H1 0.8200

loop_
_geom_hbond_atom_site_label_D
_geom_hbond_atom_site_label_H
_geom_hbond_atom_site_label_A
_geom_hbond_site_symmetry_A
_geom_hbond_distance_DH
_geom_hbond_distance_HA
_geom_hbond_distance_DA
_geom_hbond_angle_DHA
O1 H1 O4 6_656 0.82 1.84 2.626(3) 160
C14 H14A O4 4_655 0.97 2.57 3.503(4) 161

loop_
_geom_torsion_atom_site_label_1
_geom_torsion_atom_site_label_2
_geom_torsion_atom_site_label_3
_geom_torsion_atom_site_label_4
_geom_torsion
C5 C1 C2 C3 -2.2(4)
C14 C1 C2 C3 177.5(2)
C1 C2 C3 O4 -176.3(3)
C1 C2 C3 O3 4.5(4)
O3 C4 C5 C6 -178.7(2)
C13 C4 C5 C6 1.8(3)
O3 C4 C5 C1 2.3(3)
C13 C4 C5 C1 -177.1(2)
C2 C1 C5 C4 -1.3(3)
C14 C1 C5 C4 179.1(2)
C2 C1 C5 C6 179.9(2)
C14 C1 C5 C6 0.2(4)
C4 C5 C6 C7 -1.0(4)
C1 C5 C6 C7 177.9(2)
C5 C6 C7 C8 -0.6(4)
C6 C7 C8 C9 -178.4(3)
C6 C7 C8 C13 1.3(4)
C13 C8 C9 C10 0.5(4)
C7 C8 C9 C10 -179.7(3)
C8 C9 C10 C11 0.3(4)
C9 C10 C11 C12 -0.6(4)
C10 C11 C12 C13 0.2(4)
C11 C12 C13 C8 0.6(4)
C11 C12 C13 C4 -179.6(2)
C9 C8 C13 C12 -0.9(4)
C7 C8 C13 C12 179.3(2)
C9 C8 C13 C4 179.2(2)
C7 C8 C13 C4 -0.5(3)
O3 C4 C13 C12 -0.4(3)
C5 C4 C13 C12 179.1(2)
O3 C4 C13 C8 179.4(2)
C5 C4 C13 C8 -1.1(3)
C2 C1 C14 C15 -101.9(3)
C5 C1 C14 C15 77.8(3)
C1 C14 C15 O2 -134.4(3)
C1 C14 C15 O1 47.6(3)
O4 C3 O3 C4 177.3(2)
C2 C3 O3 C4 -3.4(3)
C5 C4 O3 C3 0.1(3)
C13 C4 O3 C3 179.6(2)

_cod_database_fobs_code 2240966
